data_1573270
loop_
_publ_author_name
'Franz, Roman'
'Bartek, M\'at\'e'
'Bruhn, Clemens'
'Kelemen, Zsolt'
'Pietschnig, Rudolf'

_publ_section_title
;
 P+ Addition and Transfer involving a Tetraphosphenium Ion
;
_journal_name_full 'Chemical Science'
_journal_paper_doi 10.1039/D4SC06823H
_journal_year 2024
_chemical_formula_moiety 'C40 H56 Fe P2'
_chemical_formula_sum 'C40 H56 Fe P2'
_chemical_formula_weight 654.63
_space_group_crystal_system monoclinic
_space_group_IT_number 14
_space_group_name_Hall '-P 2yn'
_space_group_name_H-M_alt 'P 1 21/n 1'
_atom_sites_solution_hydrogens mixed
_atom_sites_solution_primary dual
_audit_creation_date 2022-04-04
_audit_creation_method
;
Olex2 1.5
(compiled 2021.12.09 svn.r5202d8cf for OlexSys, GUI svn.r6439)
;
_audit_update_record
;
2024-01-26 deposited with the CCDC.	2024-11-25 downloaded from the CCDC.
;
_cell_angle_alpha 90
_cell_angle_beta 96.228(4)
_cell_angle_gamma 90
_cell_formula_units_Z 4
_cell_length_a 6.0446(3)
_cell_length_b 34.1672(12)
_cell_length_c 17.5241(8)
_cell_measurement_reflns_used 16371
_cell_measurement_temperature 100(2)
_cell_measurement_theta_max 26.28
_cell_measurement_theta_min 1.19
_cell_volume 3597.8(3)
_computing_molecular_graphics 'Olex2 1.5 (Dolomanov et al., 2009)'
_computing_publication_material 'Olex2 1.5 (Dolomanov et al., 2009)'
_computing_structure_refinement 'ShelXL (Sheldrick, 2015)'
_computing_structure_solution 'ShelXT (Sheldrick, 2015)'
_diffrn_ambient_temperature 100(2)
_diffrn_detector 'image plate (34 cm diameter)'
_diffrn_detector_area_resol_mean 6.67
_diffrn_detector_type 'STOE Imaging Plate'
_diffrn_measured_fraction_theta_full 0.998
_diffrn_measured_fraction_theta_max 0.989
_diffrn_measurement_details
;
 276 frames, detector distance = 130 mm
;
_diffrn_measurement_device '2-circle diffractometer'
_diffrn_measurement_device_type 'STOE IPDS II'
_diffrn_measurement_method 'rotation method, \w scans'
_diffrn_radiation_collimation '1.2, 0.6 mm diameter, multiple pinhole'
_diffrn_radiation_monochromator 'plane graphite'
_diffrn_radiation_polarisn_norm 270
_diffrn_radiation_probe x-ray
_diffrn_radiation_type MoK\a
_diffrn_radiation_wavelength 0.71073
_diffrn_reflns_av_R_equivalents 0.0665
_diffrn_reflns_av_unetI/netI 0.0771
_diffrn_reflns_Laue_measured_fraction_full 0.998
_diffrn_reflns_Laue_measured_fraction_max 0.989
_diffrn_reflns_limit_h_max 6
_diffrn_reflns_limit_h_min -7
_diffrn_reflns_limit_k_max 36
_diffrn_reflns_limit_k_min -41
_diffrn_reflns_limit_l_max 21
_diffrn_reflns_limit_l_min -21
_diffrn_reflns_number 15032
_diffrn_reflns_point_group_measured_fraction_full 0.998
_diffrn_reflns_point_group_measured_fraction_max 0.989
_diffrn_reflns_theta_full 25.242
_diffrn_reflns_theta_max 25.688
_diffrn_reflns_theta_min 1.192
_diffrn_source 'Genix Mo HF'
_diffrn_source_current 1.000
_diffrn_source_power 0.050
_diffrn_source_voltage 50
_exptl_absorpt_coefficient_mu 0.534
_exptl_absorpt_correction_T_max 0.9849
_exptl_absorpt_correction_T_min 0.7943
_exptl_absorpt_correction_type multi-scan
_exptl_absorpt_process_details
;
STOE X-Red32, absorption correction by Gaussian integration, analogous to
P. Coppens, "The Evaluation of Absorption and Extinction in Single-Crystal
Structure Analysis", published in: F. R. Ahmed (Editor), "Crystallographic
Computing", Munksgaard, Copenhagen (1970), 255 - 270.
Afterwards scaling of reflection intensities was performed within STOE LANA.
J. Koziskova, F. Hahn, J. Richter, J. Kozisek, "Comparison of different
absorption corrections on the model structure of tetrakis(\m~2~-acetato)-
diaqua-di-copper(II)", Acta Chimica Slovaca, vol. 9, no. 2, 2016, pp. 136 - 140.
;
_exptl_crystal_colour yellow
_exptl_crystal_colour_primary yellow
_exptl_crystal_density_diffrn 1.209
_exptl_crystal_description needle
_exptl_crystal_F_000 1408
_exptl_crystal_size_max 0.2
_exptl_crystal_size_mid 0.09
_exptl_crystal_size_min 0.02
_refine_diff_density_max 0.629
_refine_diff_density_min -0.838
_refine_diff_density_rms 0.091
_refine_ls_extinction_method none
_refine_ls_goodness_of_fit_ref 1.034
_refine_ls_hydrogen_treatment mixed
_refine_ls_matrix_type full
_refine_ls_number_parameters 413
_refine_ls_number_reflns 6776
_refine_ls_number_restraints 0
_refine_ls_restrained_S_all 1.034
_refine_ls_R_factor_all 0.1228
_refine_ls_R_factor_gt 0.0731
_refine_ls_shift/su_max 0.001
_refine_ls_shift/su_mean 0.000
_refine_ls_structure_factor_coef Fsqd
_refine_ls_weighting_details 'w=1/[\s^2^(Fo^2^)+(0.1099P)^2^+4.4214P] where P=(Fo^2^+2Fc^2^)/3'
_refine_ls_weighting_scheme calc
_refine_ls_wR_factor_gt 0.1798
_refine_ls_wR_factor_ref 0.2146
_reflns_Friedel_coverage 0.000
_reflns_number_gt 4306
_reflns_number_total 6776
_reflns_threshold_expression 'I > 2\s(I)'
_cod_data_source_file d4sc06823h2.cif
_cod_data_source_block i3133
_cod_database_code 1573270
_shelx_shelxl_version_number 2014/7
_shelx_space_group_comment
;
The symmetry employed for this shelxl refinement is uniquely defined
by the following loop, which should always be used as a source of
symmetry information in preference to the above space-group names.
They are only intended as comments.
;
_shelx_estimated_absorpt_t_max 0.989
_shelx_estimated_absorpt_t_min 0.901
_olex2_refinement_description
;
1. Others
 Fixed Sof: H1A(0.5) H2B(0.5) H2A(0.5) H1B(0.5)
2.a Ternary CH refined with riding coordinates:
 C17(H17), C20(H20), C23(H23), C32(H32), C35(H35), C38(H38)
2.b Aromatic/amide H refined with riding coordinates:
 C2(H2), C3(H3), C4(H4), C5(H5), C7(H7), C8(H8), C9(H9), C10(H10), C13(H13),
 C15(H15), C28(H28), C30(H30)
2.c Idealised Me refined as rotating group:
 C18(H18A,H18B,H18C), C19(H19A,H19B,H19C), C21(H21A,H21B,H21C), C22(H22A,H22B,
 H22C), C24(H24A,H24B,H24C), C25(H25A,H25B,H25C), C33(H33A,H33B,H33C), C34(H34A,
 H34B,H34C), C36(H36A,H36B,H36C), C37(H37A,H37B,H37C), C39(H39A,H39B,H39C),
 C40(H40A,H40B,H40C)
;
_olex2_submission_special_instructions 'No special instructions were received'

loop_
_space_group_symop_operation_xyz
'x, y, z'
'-x+1/2, y+1/2, -z+1/2'
'-x, -y, -z'
'x-1/2, -y-1/2, z-1/2'

loop_
_atom_site_label
_atom_site_type_symbol
_atom_site_fract_x
_atom_site_fract_y
_atom_site_fract_z
_atom_site_U_iso_or_equiv
_atom_site_adp_type
_atom_site_occupancy
_atom_site_site_symmetry_order
_atom_site_calc_flag
_atom_site_refinement_flags_posn
_atom_site_refinement_flags_adp
_atom_site_refinement_flags_occupancy
_atom_site_disorder_assembly
_atom_site_disorder_group
Fe1 Fe 0.65406(11) 0.65238(2) 0.54647(3) 0.0349(2) Uani 1 1 d . . . . .
P1 P 0.8576(3) 0.71881(4) 0.67672(7) 0.0466(4) Uani 1 1 d . . . . .
H1A H 1.05(2) 0.722(3) 0.664(7) 0.070 Uiso 0.5 1 d R . P A 1
C1 C 0.6774(8) 0.70769(14) 0.5897(2) 0.0374(11) Uani 1 1 d . . . . .
P2 P 0.4622(3) 0.60979(4) 0.70053(7) 0.0457(4) Uani 1 1 d . . . . .
H2B H 0.254(16) 0.612(3) 0.675(5) 0.04(3) Uiso 0.5 1 d . . P B 2
H2A H 0.586(18) 0.641(3) 0.734(6) 0.061 Uiso 0.5 1 d R . P C 1
C2 C 0.4526(8) 0.69552(14) 0.5810(3) 0.0397(11) Uani 1 1 d . . . . .
H2 H 0.3582 0.6937 0.6209 0.048 Uiso 1 1 calc R . . . .
C3 C 0.3917(9) 0.68647(15) 0.5015(3) 0.0415(11) Uani 1 1 d . . . . .
H3 H 0.2501 0.6774 0.4798 0.050 Uiso 1 1 calc R . . . .
C4 C 0.5773(8) 0.69324(15) 0.4611(3) 0.0397(11) Uani 1 1 d . . . . .
H4 H 0.5831 0.6896 0.4077 0.048 Uiso 1 1 calc R . . . .
C5 C 0.7527(8) 0.70647(14) 0.5145(2) 0.0360(10) Uani 1 1 d . . . . .
H5 H 0.8973 0.7135 0.5028 0.043 Uiso 1 1 calc R . . . .
C6 C 0.6268(8) 0.60668(14) 0.6205(3) 0.0365(11) Uani 1 1 d . . . . .
C7 C 0.8540(9) 0.61876(14) 0.6215(3) 0.0404(11) Uani 1 1 d . . . . .
H7 H 0.9468 0.6278 0.6652 0.048 Uiso 1 1 calc R . . . .
C8 C 0.9177(8) 0.61498(15) 0.5457(3) 0.0409(11) Uani 1 1 d . . . . .
H8 H 1.0590 0.6213 0.5301 0.049 Uiso 1 1 calc R . . . .
C9 C 0.7326(9) 0.60007(15) 0.4980(3) 0.0412(12) Uani 1 1 d . . . . .
H9 H 0.7290 0.5943 0.4448 0.049 Uiso 1 1 calc R . . . .
C10 C 0.5543(9) 0.59528(14) 0.5430(3) 0.0388(11) Uani 1 1 d . . . . .
H10 H 0.4099 0.5860 0.5250 0.047 Uiso 1 1 calc R . . . .
C11 C 0.7348(8) 0.76271(15) 0.7174(2) 0.0383(11) Uani 1 1 d . . . . .
C12 C 0.6205(9) 0.76001(15) 0.7840(3) 0.0429(12) Uani 1 1 d . . . . .
C13 C 0.5587(8) 0.79477(15) 0.8172(3) 0.0405(11) Uani 1 1 d . . . . .
H13 H 0.4833 0.7932 0.8620 0.049 Uiso 1 1 calc R . . . .
C14 C 0.6003(8) 0.83114(14) 0.7892(2) 0.0380(11) Uani 1 1 d . . . . .
C15 C 0.7042(8) 0.83298(15) 0.7218(2) 0.0386(11) Uani 1 1 d . . . . .
H15 H 0.7306 0.8578 0.7002 0.046 Uiso 1 1 calc R . . . .
C16 C 0.7694(8) 0.79973(15) 0.6856(2) 0.0372(11) Uani 1 1 d . . . . .
C17 C 0.5632(11) 0.72201(17) 0.8209(3) 0.0577(16) Uani 1 1 d . . . . .
H17 H 0.5865 0.7004 0.7842 0.069 Uiso 1 1 calc R . . . .
C18 C 0.7157(12) 0.7148(2) 0.8936(5) 0.093(3) Uani 1 1 d . . . . .
H18A H 0.8703 0.7140 0.8817 0.139 Uiso 1 1 calc GR . . . .
H18B H 0.6775 0.6897 0.9161 0.139 Uiso 1 1 calc GR . . . .
H18C H 0.6983 0.7359 0.9303 0.139 Uiso 1 1 calc GR . . . .
H1B H 0.80(3) 0.691(5) 0.718(10) 0.139 Uiso 0.5 1 d R . P D 2
C19 C 0.3224(12) 0.7203(2) 0.8386(4) 0.075(2) Uani 1 1 d . . . . .
H19A H 0.3049 0.7362 0.8840 0.113 Uiso 1 1 calc GR . . . .
H19B H 0.2823 0.6931 0.8485 0.113 Uiso 1 1 calc GR . . . .
H19C H 0.2249 0.7304 0.7947 0.113 Uiso 1 1 calc GR . . . .
C20 C 0.5282(8) 0.86776(15) 0.8287(3) 0.0399(11) Uani 1 1 d . . . . .
H20 H 0.4852 0.8593 0.8797 0.048 Uiso 1 1 calc R . . . .
C21 C 0.7137(9) 0.89760(16) 0.8449(3) 0.0473(13) Uani 1 1 d . . . . .
H21A H 0.6623 0.9191 0.8755 0.071 Uiso 1 1 calc GR . . . .
H21B H 0.7553 0.9079 0.7963 0.071 Uiso 1 1 calc GR . . . .
H21C H 0.8432 0.8850 0.8733 0.071 Uiso 1 1 calc GR . . . .
C22 C 0.3218(9) 0.88607(17) 0.7855(3) 0.0475(13) Uani 1 1 d . . . . .
H22A H 0.3523 0.8928 0.7332 0.071 Uiso 1 1 calc GR . . . .
H22B H 0.2820 0.9098 0.8122 0.071 Uiso 1 1 calc GR . . . .
H22C H 0.1981 0.8674 0.7832 0.071 Uiso 1 1 calc GR . . . .
C23 C 0.8751(8) 0.80403(16) 0.6106(3) 0.0415(12) Uani 1 1 d . . . . .
H23 H 0.9130 0.7772 0.5935 0.050 Uiso 1 1 calc R . . . .
C24 C 0.7093(11) 0.8215(2) 0.5486(3) 0.0672(19) Uani 1 1 d . . . . .
H24A H 0.5777 0.8047 0.5406 0.101 Uiso 1 1 calc GR . . . .
H24B H 0.7782 0.8236 0.5006 0.101 Uiso 1 1 calc GR . . . .
H24C H 0.6652 0.8476 0.5645 0.101 Uiso 1 1 calc GR . . . .
C25 C 1.0877(11) 0.8275(2) 0.6201(3) 0.0695(19) Uani 1 1 d . . . . .
H25A H 1.0551 0.8544 0.6351 0.104 Uiso 1 1 calc GR . . . .
H25B H 1.1535 0.8279 0.5714 0.104 Uiso 1 1 calc GR . . . .
H25C H 1.1926 0.8155 0.6599 0.104 Uiso 1 1 calc GR . . . .
C26 C 0.5384(8) 0.56422(14) 0.7526(2) 0.0376(11) Uani 1 1 d . . . . .
C27 C 0.6894(8) 0.56355(15) 0.8201(2) 0.0393(11) Uani 1 1 d . . . . .
C28 C 0.7374(9) 0.52828(15) 0.8569(3) 0.0434(12) Uani 1 1 d . . . . .
H28 H 0.8384 0.5281 0.9024 0.052 Uiso 1 1 calc R . . . .
C29 C 0.6439(9) 0.49303(15) 0.8301(3) 0.0432(12) Uani 1 1 d . . . . .
C30 C 0.4919(9) 0.49417(15) 0.7655(3) 0.0415(12) Uani 1 1 d . . . . .
H30 H 0.4224 0.4705 0.7473 0.050 Uiso 1 1 calc R . . . .
C31 C 0.4364(8) 0.52889(15) 0.7257(2) 0.0379(11) Uani 1 1 d . . . . .
C32 C 0.8101(9) 0.59955(16) 0.8547(3) 0.0465(13) Uani 1 1 d . . . . .
H32 H 0.7571 0.6227 0.8229 0.056 Uiso 1 1 calc R . . . .
C33 C 1.0571(10) 0.5963(2) 0.8529(3) 0.0617(16) Uani 1 1 d . . . . .
H33A H 1.1146 0.5747 0.8862 0.093 Uiso 1 1 calc GR . . . .
H33B H 1.1285 0.6208 0.8713 0.093 Uiso 1 1 calc GR . . . .
H33C H 1.0895 0.5912 0.8002 0.093 Uiso 1 1 calc GR . . . .
C34 C 0.7534(11) 0.60671(18) 0.9369(3) 0.0583(15) Uani 1 1 d . . . . .
H34A H 0.5925 0.6104 0.9364 0.087 Uiso 1 1 calc GR . . . .
H34B H 0.8312 0.6302 0.9578 0.087 Uiso 1 1 calc GR . . . .
H34C H 0.8003 0.5841 0.9691 0.087 Uiso 1 1 calc GR . . . .
C35 C 0.7057(10) 0.45478(16) 0.8703(3) 0.0478(13) Uani 1 1 d . . . . .
H35 H 0.6345 0.4332 0.8377 0.057 Uiso 1 1 calc R . . . .
C36 C 0.9544(10) 0.44791(18) 0.8783(3) 0.0587(15) Uani 1 1 d . . . . .
H36A H 1.0087 0.4498 0.8277 0.088 Uiso 1 1 calc GR . . . .
H36B H 0.9870 0.4218 0.8997 0.088 Uiso 1 1 calc GR . . . .
H36C H 1.0285 0.4677 0.9126 0.088 Uiso 1 1 calc GR . . . .
C37 C 0.6179(12) 0.4522(2) 0.9485(4) 0.0709(19) Uani 1 1 d . . . . .
H37A H 0.6890 0.4723 0.9826 0.106 Uiso 1 1 calc GR . . . .
H37B H 0.6518 0.4263 0.9708 0.106 Uiso 1 1 calc GR . . . .
H37C H 0.4564 0.4562 0.9424 0.106 Uiso 1 1 calc GR . . . .
C38 C 0.2707(9) 0.52611(16) 0.6540(3) 0.0421(12) Uani 1 1 d . . . . .
H38 H 0.2492 0.5531 0.6324 0.051 Uiso 1 1 calc R . . . .
C39 C 0.3638(10) 0.50057(17) 0.5924(3) 0.0511(14) Uani 1 1 d . . . . .
H39A H 0.5039 0.5118 0.5793 0.077 Uiso 1 1 calc GR . . . .
H39B H 0.2561 0.4996 0.5464 0.077 Uiso 1 1 calc GR . . . .
H39C H 0.3906 0.4740 0.6124 0.077 Uiso 1 1 calc GR . . . .
C40 C 0.0451(9) 0.51139(17) 0.6719(3) 0.0488(13) Uani 1 1 d . . . . .
H40A H 0.0577 0.4840 0.6881 0.073 Uiso 1 1 calc GR . . . .
H40B H -0.0621 0.5135 0.6259 0.073 Uiso 1 1 calc GR . . . .
H40C H -0.0061 0.5272 0.7132 0.073 Uiso 1 1 calc GR . . . .

loop_
_atom_site_aniso_label
_atom_site_aniso_U_11
_atom_site_aniso_U_22
_atom_site_aniso_U_33
_atom_site_aniso_U_23
_atom_site_aniso_U_13
_atom_site_aniso_U_12
Fe1 0.0444(4) 0.0406(4) 0.0198(3) 0.0010(3) 0.0044(3) 0.0006(3)
P1 0.0566(9) 0.0530(9) 0.0288(7) -0.0088(6) -0.0023(6) 0.0075(7)
C1 0.050(3) 0.040(3) 0.023(2) -0.0002(19) 0.005(2) 0.000(2)
P2 0.0634(9) 0.0461(8) 0.0302(7) 0.0054(6) 0.0168(6) 0.0079(7)
C2 0.046(3) 0.045(3) 0.029(2) 0.001(2) 0.007(2) 0.006(2)
C3 0.049(3) 0.046(3) 0.028(2) 0.002(2) 0.000(2) 0.001(2)
C4 0.052(3) 0.044(3) 0.023(2) 0.0026(19) 0.001(2) 0.004(2)
C5 0.044(3) 0.040(3) 0.025(2) 0.0028(19) 0.0090(19) 0.005(2)
C6 0.048(3) 0.035(3) 0.026(2) 0.0017(19) 0.0010(19) -0.001(2)
C7 0.051(3) 0.040(3) 0.030(2) -0.001(2) 0.002(2) 0.003(2)
C8 0.044(3) 0.047(3) 0.034(2) 0.003(2) 0.011(2) 0.010(2)
C9 0.058(3) 0.043(3) 0.024(2) 0.001(2) 0.011(2) 0.002(2)
C10 0.050(3) 0.037(3) 0.030(2) -0.0006(19) 0.007(2) -0.003(2)
C11 0.047(3) 0.045(3) 0.023(2) -0.0050(19) 0.002(2) 0.001(2)
C12 0.057(3) 0.043(3) 0.029(2) -0.002(2) 0.007(2) -0.003(2)
C13 0.052(3) 0.047(3) 0.023(2) -0.003(2) 0.004(2) 0.000(2)
C14 0.050(3) 0.040(3) 0.023(2) -0.0027(19) 0.000(2) 0.002(2)
C15 0.049(3) 0.041(3) 0.025(2) 0.0031(19) 0.003(2) -0.002(2)
C16 0.043(3) 0.046(3) 0.022(2) -0.005(2) 0.0023(19) 0.001(2)
C17 0.094(5) 0.043(3) 0.042(3) -0.006(2) 0.032(3) -0.008(3)
C18 0.061(4) 0.100(6) 0.116(7) 0.065(5) 0.006(4) 0.004(4)
C19 0.091(5) 0.090(5) 0.041(3) 0.019(3) -0.013(3) -0.039(4)
C20 0.050(3) 0.047(3) 0.023(2) -0.001(2) 0.006(2) 0.003(2)
C21 0.058(3) 0.051(3) 0.034(3) -0.008(2) 0.007(2) -0.002(3)
C22 0.058(3) 0.055(3) 0.030(3) -0.004(2) 0.004(2) 0.006(3)
C23 0.050(3) 0.050(3) 0.026(2) -0.003(2) 0.009(2) -0.001(2)
C24 0.073(4) 0.105(6) 0.024(3) 0.008(3) 0.006(3) 0.018(4)
C25 0.070(4) 0.107(6) 0.034(3) -0.012(3) 0.021(3) -0.022(4)
C26 0.046(3) 0.046(3) 0.022(2) 0.0020(19) 0.0080(19) 0.002(2)
C27 0.047(3) 0.049(3) 0.023(2) 0.002(2) 0.0076(19) -0.001(2)
C28 0.056(3) 0.048(3) 0.025(2) 0.002(2) 0.001(2) 0.000(2)
C29 0.053(3) 0.046(3) 0.030(2) 0.005(2) 0.003(2) 0.002(2)
C30 0.057(3) 0.040(3) 0.028(2) 0.001(2) 0.007(2) 0.001(2)
C31 0.044(3) 0.048(3) 0.022(2) 0.001(2) 0.0048(19) -0.002(2)
C32 0.060(3) 0.050(3) 0.028(2) 0.004(2) -0.008(2) -0.007(3)
C33 0.066(4) 0.071(4) 0.049(3) -0.010(3) 0.011(3) -0.024(3)
C34 0.077(4) 0.053(3) 0.046(3) -0.013(3) 0.010(3) -0.006(3)
C35 0.070(4) 0.042(3) 0.030(3) 0.006(2) -0.002(2) -0.005(3)
C36 0.069(4) 0.055(4) 0.053(3) 0.015(3) 0.011(3) 0.015(3)
C37 0.089(5) 0.065(4) 0.063(4) 0.029(3) 0.029(4) 0.013(4)
C38 0.053(3) 0.047(3) 0.025(2) -0.004(2) 0.004(2) 0.003(2)
C39 0.064(4) 0.060(3) 0.029(3) -0.009(2) 0.004(2) -0.003(3)
C40 0.053(3) 0.059(3) 0.034(3) -0.003(2) 0.000(2) -0.002(3)

loop_
_atom_type_symbol
_atom_type_description
_atom_type_scat_dispersion_real
_atom_type_scat_dispersion_imag
_atom_type_scat_source
C C 0.0033 0.0016 'International Tables Vol C Tables 4.2.6.8 and 6.1.1.4'
H H 0.0000 0.0000 'International Tables Vol C Tables 4.2.6.8 and 6.1.1.4'
Fe Fe 0.3463 0.8444 'International Tables Vol C Tables 4.2.6.8 and 6.1.1.4'
P P 0.1023 0.0942 'International Tables Vol C Tables 4.2.6.8 and 6.1.1.4'

loop_
_geom_angle_atom_site_label_1
_geom_angle_atom_site_label_2
_geom_angle_atom_site_label_3
_geom_angle
_geom_angle_site_symmetry_1
_geom_angle_site_symmetry_3
_geom_angle_publ_flag
C1 Fe1 C2 40.5(2) . . ?
C1 Fe1 C3 68.6(2) . . ?
C1 Fe1 C4 69.06(18) . . ?
C1 Fe1 C5 41.42(17) . . ?
C1 Fe1 C6 118.61(18) . . ?
C1 Fe1 C7 105.68(19) . . ?
C1 Fe1 C8 124.1(2) . . ?
C1 Fe1 C9 162.0(2) . . ?
C1 Fe1 C10 155.06(19) . . ?
C2 Fe1 C3 41.00(18) . . ?
C2 Fe1 C4 68.43(19) . . ?
C2 Fe1 C6 105.7(2) . . ?
C2 Fe1 C9 157.0(2) . . ?
C3 Fe1 C4 40.04(19) . . ?
C3 Fe1 C9 122.5(2) . . ?
C5 Fe1 C2 68.24(19) . . ?
C5 Fe1 C3 67.5(2) . . ?
C5 Fe1 C4 40.24(19) . . ?
C5 Fe1 C6 155.64(19) . . ?
C5 Fe1 C7 121.1(2) . . ?
C5 Fe1 C8 108.3(2) . . ?
C5 Fe1 C9 125.94(19) . . ?
C5 Fe1 C10 162.30(18) . . ?
C6 Fe1 C3 124.3(2) . . ?
C6 Fe1 C4 161.5(2) . . ?
C6 Fe1 C9 68.74(19) . . ?
C7 Fe1 C2 123.02(19) . . ?
C7 Fe1 C3 160.86(19) . . ?
C7 Fe1 C4 156.9(2) . . ?
C7 Fe1 C6 41.0(2) . . ?
C7 Fe1 C8 40.92(18) . . ?
C7 Fe1 C9 68.28(19) . . ?
C7 Fe1 C10 68.5(2) . . ?
C8 Fe1 C2 160.4(2) . . ?
C8 Fe1 C3 157.23(19) . . ?
C8 Fe1 C4 122.23(19) . . ?
C8 Fe1 C6 69.1(2) . . ?
C8 Fe1 C9 40.4(2) . . ?
C9 Fe1 C4 109.43(19) . . ?
C10 Fe1 C2 120.9(2) . . ?
C10 Fe1 C3 108.5(2) . . ?
C10 Fe1 C4 125.69(19) . . ?
C10 Fe1 C6 41.07(18) . . ?
C10 Fe1 C8 68.3(2) . . ?
C10 Fe1 C9 40.33(19) . . ?
C1 P1 H1A 111(6) . . ?
C1 P1 C11 105.3(2) . . ?
C1 P1 H1B 98(8) . . ?
C11 P1 H1A 116(6) . . ?
C11 P1 H1B 103(8) . . ?
P1 C1 Fe1 121.2(3) . . ?
C2 C1 Fe1 70.1(3) . . ?
C2 C1 P1 129.4(3) . . ?
C2 C1 C5 106.8(4) . . ?
C5 C1 Fe1 69.4(3) . . ?
C5 C1 P1 123.6(4) . . ?
C6 P2 H2B 109(4) . . ?
C6 P2 H2A 93(5) . . ?
C6 P2 C26 101.9(2) . . ?
C26 P2 H2B 114(4) . . ?
C26 P2 H2A 110(5) . . ?
Fe1 C2 H2 126.4 . . ?
C1 C2 Fe1 69.4(3) . . ?
C1 C2 H2 126.0 . . ?
C1 C2 C3 108.1(4) . . ?
C3 C2 Fe1 69.8(3) . . ?
C3 C2 H2 126.0 . . ?
Fe1 C3 H3 126.4 . . ?
C2 C3 Fe1 69.2(3) . . ?
C2 C3 H3 125.7 . . ?
C4 C3 Fe1 70.3(3) . . ?
C4 C3 C2 108.5(4) . . ?
C4 C3 H3 125.7 . . ?
Fe1 C4 H4 126.6 . . ?
C3 C4 Fe1 69.7(3) . . ?
C3 C4 H4 126.2 . . ?
C3 C4 C5 107.6(4) . . ?
C5 C4 Fe1 69.0(3) . . ?
C5 C4 H4 126.2 . . ?
Fe1 C5 H5 126.2 . . ?
C1 C5 Fe1 69.2(3) . . ?
C1 C5 H5 125.5 . . ?
C4 C5 Fe1 70.8(3) . . ?
C4 C5 C1 109.1(4) . . ?
C4 C5 H5 125.5 . . ?
P2 C6 Fe1 122.4(3) . . ?
C7 C6 Fe1 69.2(3) . . ?
C7 C6 P2 125.5(3) . . ?
C7 C6 C10 106.5(4) . . ?
C10 C6 Fe1 69.2(3) . . ?
C10 C6 P2 127.8(4) . . ?
Fe1 C7 H7 126.4 . . ?
C6 C7 Fe1 69.8(3) . . ?
C6 C7 H7 125.7 . . ?
C8 C7 Fe1 69.7(3) . . ?
C8 C7 C6 108.5(4) . . ?
C8 C7 H7 125.7 . . ?
Fe1 C8 H8 125.8 . . ?
C7 C8 Fe1 69.4(3) . . ?
C7 C8 H8 126.1 . . ?
C9 C8 Fe1 70.3(3) . . ?
C9 C8 C7 107.9(4) . . ?
C9 C8 H8 126.1 . . ?
Fe1 C9 H9 127.1 . . ?
C8 C9 Fe1 69.3(3) . . ?
C8 C9 H9 125.9 . . ?
C10 C9 Fe1 69.2(3) . . ?
C10 C9 C8 108.2(4) . . ?
C10 C9 H9 125.9 . . ?
Fe1 C10 H10 125.9 . . ?
C6 C10 Fe1 69.7(3) . . ?
C6 C10 H10 125.5 . . ?
C9 C10 Fe1 70.4(3) . . ?
C9 C10 C6 108.9(4) . . ?
C9 C10 H10 125.5 . . ?
C12 C11 P1 121.0(4) . . ?
C16 C11 P1 119.5(3) . . ?
C16 C11 C12 119.4(4) . . ?
C11 C12 C17 124.2(5) . . ?
C13 C12 C11 117.7(5) . . ?
C13 C12 C17 118.1(4) . . ?
C12 C13 H13 118.1 . . ?
C14 C13 C12 123.8(5) . . ?
C14 C13 H13 118.1 . . ?
C13 C14 C15 117.4(4) . . ?
C13 C14 C20 120.8(4) . . ?
C15 C14 C20 121.7(4) . . ?
C14 C15 H15 119.1 . . ?
C16 C15 C14 121.9(5) . . ?
C16 C15 H15 119.1 . . ?
C11 C16 C23 121.4(4) . . ?
C15 C16 C11 119.7(4) . . ?
C15 C16 C23 118.9(4) . . ?
C12 C17 H17 107.8 . . ?
C12 C17 C18 110.8(5) . . ?
C12 C17 C19 113.0(5) . . ?
C18 C17 H17 107.8 . . ?
C18 C17 C19 109.4(5) . . ?
C19 C17 H17 107.8 . . ?
C17 C18 H18A 109.5 . . ?
C17 C18 H18B 109.5 . . ?
C17 C18 H18C 109.5 . . ?
H18A C18 H18B 109.5 . . ?
H18A C18 H18C 109.5 . . ?
H18B C18 H18C 109.5 . . ?
C17 C19 H19A 109.5 . . ?
C17 C19 H19B 109.5 . . ?
C17 C19 H19C 109.5 . . ?
H19A C19 H19B 109.5 . . ?
H19A C19 H19C 109.5 . . ?
H19B C19 H19C 109.5 . . ?
C14 C20 H20 106.5 . . ?
C14 C20 C21 113.3(4) . . ?
C14 C20 C22 111.9(4) . . ?
C21 C20 H20 106.5 . . ?
C21 C20 C22 111.5(4) . . ?
C22 C20 H20 106.5 . . ?
C20 C21 H21A 109.5 . . ?
C20 C21 H21B 109.5 . . ?
C20 C21 H21C 109.5 . . ?
H21A C21 H21B 109.5 . . ?
H21A C21 H21C 109.5 . . ?
H21B C21 H21C 109.5 . . ?
C20 C22 H22A 109.5 . . ?
C20 C22 H22B 109.5 . . ?
C20 C22 H22C 109.5 . . ?
H22A C22 H22B 109.5 . . ?
H22A C22 H22C 109.5 . . ?
H22B C22 H22C 109.5 . . ?
C16 C23 H23 107.5 . . ?
C24 C23 C16 110.4(4) . . ?
C24 C23 H23 107.5 . . ?
C25 C23 C16 112.8(4) . . ?
C25 C23 H23 107.5 . . ?
C25 C23 C24 110.9(5) . . ?
C23 C24 H24A 109.5 . . ?
C23 C24 H24B 109.5 . . ?
C23 C24 H24C 109.5 . . ?
H24A C24 H24B 109.5 . . ?
H24A C24 H24C 109.5 . . ?
H24B C24 H24C 109.5 . . ?
C23 C25 H25A 109.5 . . ?
C23 C25 H25B 109.5 . . ?
C23 C25 H25C 109.5 . . ?
H25A C25 H25B 109.5 . . ?
H25A C25 H25C 109.5 . . ?
H25B C25 H25C 109.5 . . ?
C27 C26 P2 122.2(4) . . ?
C31 C26 P2 118.8(3) . . ?
C31 C26 C27 119.0(4) . . ?
C26 C27 C32 123.9(4) . . ?
C28 C27 C26 119.2(5) . . ?
C28 C27 C32 116.8(4) . . ?
C27 C28 H28 118.6 . . ?
C27 C28 C29 122.7(5) . . ?
C29 C28 H28 118.6 . . ?
C28 C29 C35 121.3(5) . . ?
C30 C29 C28 117.6(5) . . ?
C30 C29 C35 121.1(5) . . ?
C29 C30 H30 118.8 . . ?
C29 C30 C31 122.4(5) . . ?
C31 C30 H30 118.8 . . ?
C26 C31 C38 123.6(4) . . ?
C30 C31 C26 119.1(4) . . ?
C30 C31 C38 117.4(5) . . ?
C27 C32 H32 107.8 . . ?
C27 C32 C34 110.9(4) . . ?
C33 C32 C27 111.5(5) . . ?
C33 C32 H32 107.8 . . ?
C33 C32 C34 110.8(4) . . ?
C34 C32 H32 107.8 . . ?
C32 C33 H33A 109.5 . . ?
C32 C33 H33B 109.5 . . ?
C32 C33 H33C 109.5 . . ?
H33A C33 H33B 109.5 . . ?
H33A C33 H33C 109.5 . . ?
H33B C33 H33C 109.5 . . ?
C32 C34 H34A 109.5 . . ?
C32 C34 H34B 109.5 . . ?
C32 C34 H34C 109.5 . . ?
H34A C34 H34B 109.5 . . ?
H34A C34 H34C 109.5 . . ?
H34B C34 H34C 109.5 . . ?
C29 C35 H35 107.5 . . ?
C29 C35 C36 111.7(5) . . ?
C29 C35 C37 112.2(5) . . ?
C36 C35 H35 107.5 . . ?
C36 C35 C37 110.3(5) . . ?
C37 C35 H35 107.5 . . ?
C35 C36 H36A 109.5 . . ?
C35 C36 H36B 109.5 . . ?
C35 C36 H36C 109.5 . . ?
H36A C36 H36B 109.5 . . ?
H36A C36 H36C 109.5 . . ?
H36B C36 H36C 109.5 . . ?
C35 C37 H37A 109.5 . . ?
C35 C37 H37B 109.5 . . ?
C35 C37 H37C 109.5 . . ?
H37A C37 H37B 109.5 . . ?
H37A C37 H37C 109.5 . . ?
H37B C37 H37C 109.5 . . ?
C31 C38 H38 107.5 . . ?
C31 C38 C39 110.8(4) . . ?
C39 C38 H38 107.5 . . ?
C40 C38 C31 112.0(4) . . ?
C40 C38 H38 107.5 . . ?
C40 C38 C39 111.2(4) . . ?
C38 C39 H39A 109.5 . . ?
C38 C39 H39B 109.5 . . ?
C38 C39 H39C 109.5 . . ?
H39A C39 H39B 109.5 . . ?
H39A C39 H39C 109.5 . . ?
H39B C39 H39C 109.5 . . ?
C38 C40 H40A 109.5 . . ?
C38 C40 H40B 109.5 . . ?
C38 C40 H40C 109.5 . . ?
H40A C40 H40B 109.5 . . ?
H40A C40 H40C 109.5 . . ?
H40B C40 H40C 109.5 . . ?

loop_
_geom_bond_atom_site_label_1
_geom_bond_atom_site_label_2
_geom_bond_distance
_geom_bond_site_symmetry_2
_geom_bond_publ_flag
Fe1 C1 2.035(5) . ?
Fe1 C2 2.045(5) . ?
Fe1 C3 2.054(5) . ?
Fe1 C4 2.061(5) . ?
Fe1 C5 2.039(5) . ?
Fe1 C6 2.049(5) . ?
Fe1 C7 2.041(5) . ?
Fe1 C8 2.044(5) . ?
Fe1 C9 2.057(5) . ?
Fe1 C10 2.041(5) . ?
P1 H1A 1.21(13) . ?
P1 C1 1.815(5) . ?
P1 C11 1.851(5) . ?
P1 H1B 1.27(19) . ?
C1 C2 1.413(7) . ?
C1 C5 1.441(6) . ?
P2 H2B 1.29(10) . ?
P2 H2A 1.39(12) . ?
P2 C6 1.808(5) . ?
P2 C26 1.838(5) . ?
C2 H2 0.9500 . ?
C2 C3 1.436(7) . ?
C3 H3 0.9500 . ?
C3 C4 1.409(7) . ?
C4 H4 0.9500 . ?
C4 C5 1.410(7) . ?
C5 H5 0.9500 . ?
C6 C7 1.433(7) . ?
C6 C10 1.435(6) . ?
C7 H7 0.9500 . ?
C7 C8 1.428(6) . ?
C8 H8 0.9500 . ?
C8 C9 1.417(7) . ?
C9 H9 0.9500 . ?
C9 C10 1.413(7) . ?
C10 H10 0.9500 . ?
C11 C12 1.422(6) . ?
C11 C16 1.407(7) . ?
C12 C13 1.392(7) . ?
C12 C17 1.507(7) . ?
C13 H13 0.9500 . ?
C13 C14 1.369(7) . ?
C14 C15 1.399(6) . ?
C14 C20 1.516(7) . ?
C15 H15 0.9500 . ?
C15 C16 1.379(7) . ?
C16 C23 1.529(6) . ?
C17 H17 1.0000 . ?
C17 C18 1.510(9) . ?
C17 C19 1.522(9) . ?
C18 H18A 0.9800 . ?
C18 H18B 0.9800 . ?
C18 H18C 0.9800 . ?
C19 H19A 0.9800 . ?
C19 H19B 0.9800 . ?
C19 H19C 0.9800 . ?
C20 H20 1.0000 . ?
C20 C21 1.519(7) . ?
C20 C22 1.522(7) . ?
C21 H21A 0.9800 . ?
C21 H21B 0.9800 . ?
C21 H21C 0.9800 . ?
C22 H22A 0.9800 . ?
C22 H22B 0.9800 . ?
C22 H22C 0.9800 . ?
C23 H23 1.0000 . ?
C23 C24 1.519(7) . ?
C23 C25 1.509(8) . ?
C24 H24A 0.9800 . ?
C24 H24B 0.9800 . ?
C24 H24C 0.9800 . ?
C25 H25A 0.9800 . ?
C25 H25B 0.9800 . ?
C25 H25C 0.9800 . ?
C26 C27 1.414(7) . ?
C26 C31 1.413(7) . ?
C27 C28 1.382(7) . ?
C27 C32 1.522(7) . ?
C28 H28 0.9500 . ?
C28 C29 1.391(7) . ?
C29 C30 1.379(7) . ?
C29 C35 1.512(7) . ?
C30 H30 0.9500 . ?
C30 C31 1.398(7) . ?
C31 C38 1.523(7) . ?
C32 H32 1.0000 . ?
C32 C33 1.501(8) . ?
C32 C34 1.537(7) . ?
C33 H33A 0.9800 . ?
C33 H33B 0.9800 . ?
C33 H33C 0.9800 . ?
C34 H34A 0.9800 . ?
C34 H34B 0.9800 . ?
C34 H34C 0.9800 . ?
C35 H35 1.0000 . ?
C35 C36 1.513(8) . ?
C35 C37 1.525(8) . ?
C36 H36A 0.9800 . ?
C36 H36B 0.9800 . ?
C36 H36C 0.9800 . ?
C37 H37A 0.9800 . ?
C37 H37B 0.9800 . ?
C37 H37C 0.9800 . ?
C38 H38 1.0000 . ?
C38 C39 1.540(7) . ?
C38 C40 1.518(7) . ?
C39 H39A 0.9800 . ?
C39 H39B 0.9800 . ?
C39 H39C 0.9800 . ?
C40 H40A 0.9800 . ?
C40 H40B 0.9800 . ?
C40 H40C 0.9800 . ?
